data_9010393
loop_
_publ_author_name
'Matarrese, S.'
'Schingaro, E.'
'Scordari, F.'
'Stoppa, F.'
'Rosatelli, G.'
'Pedrazzi, G.'
'Ottolini, L.'

_publ_section_title
;Crystal chemistry of phlogopite from Vulture-S. Michele Subsynthem volcanic
 rocks (Mt. Vulture, Italy) and volcanological implications Locality: Masseria
 Saraceno pyroclastic flow, Vulture-San Michele Subsynthem, Mt. Vulture, Italy
 Sample: VUT191_1
;
_journal_name_full 'American Mineralogist'
_journal_page_first 426
_journal_page_last 437
_journal_paper_doi 10.2138/am.2008.2587
_journal_volume 93
_journal_year 2008
_chemical_compound_source 'Masseria Saraceno pyroclastic flow, Vulture-San Michele Subsynthem,'
_chemical_formula_sum 'Fe0.489 H1.521 K Mg2.511 O12 Si3.961'
_chemical_name_mineral Phlogopite
_space_group_IT_number 12
_symmetry_space_group_name_Hall '-C 2y'
_symmetry_space_group_name_H-M 'C 1 2/m 1'
_cell_angle_alpha 90
_cell_angle_beta 99.9938
_cell_angle_gamma 90
_cell_length_a 5.3252
_cell_length_b 9.2205
_cell_length_c 10.2458
_cell_formula_units_Z 2
_cell_volume 495.446
_database_code_amcsd 0004525
_exptl_crystal_density_diffrn 2.897
_cod_original_formula_sum 'K (Mg2.511 Fe.489) Si3.961 O12 H1.521'
_cod_database_code 9010393

loop_
_space_group_symop_operation_xyz
x,y,z
1/2+x,1/2+y,z
x,-y,z
1/2+x,1/2-y,z
-x,y,-z
1/2-x,1/2+y,-z
-x,-y,-z
1/2-x,1/2-y,-z

loop_
_atom_site_aniso_label
_atom_site_aniso_U_11
_atom_site_aniso_U_22
_atom_site_aniso_U_33
_atom_site_aniso_U_12
_atom_site_aniso_U_13
_atom_site_aniso_U_23
K 0.03280 0.03340 0.03630 0.00000 0.00600 0.00000
Mg2+M1 0.00980 0.00770 0.02030 0.00000 0.00520 0.00000
Fe2+M1 0.00980 0.00770 0.02030 0.00000 0.00520 0.00000
Mg2+M2 0.00910 0.01270 0.01960 0.00000 0.00290 0.00000
Fe2+M2 0.00910 0.01270 0.01960 0.00000 0.00290 0.00000
Si4+T 0.01140 0.01030 0.01930 0.00000 0.00320 0.00030
SiT 0.01140 0.01030 0.01930 0.00000 0.00320 0.00030
O1 0.01890 0.02280 0.02450 -0.00390 0.00510 -0.00320
O2 0.02300 0.01600 0.02500 0.00000 0.00110 0.00000
O3 0.01120 0.01310 0.01950 -0.00030 0.00270 -0.00040
O4 0.01500 0.01400 0.01600 0.00000 0.00330 0.00000
H 0.01500 0.01400 0.01600 0.00000 0.00330 0.00000

loop_
_atom_site_label
_atom_site_fract_x
_atom_site_fract_y
_atom_site_fract_z
_atom_site_occupancy
_atom_site_U_iso_or_equiv
K 0.00000 0.00000 0.00000 1.00000 0.03420
Mg2+M1 0.00000 0.50000 0.50000 0.84680 0.01230
Fe2+M1 0.00000 0.50000 0.50000 0.15320 0.01230
Mg2+M2 0.00000 0.83464 0.50000 0.83190 0.01380
Fe2+M2 0.00000 0.83464 0.50000 0.16810 0.01380
Si4+T 0.57542 0.16675 0.22673 0.41370 0.01360
SiT 0.57542 0.16675 0.22673 0.57650 0.01360
O1 0.83100 0.22550 0.16940 1.00000 0.02190
O2 0.50670 0.00000 0.17020 1.00000 0.02160
O3 0.63060 0.16730 0.39080 1.00000 0.01460
O4 0.13210 0.00000 0.39920 1.00000 0.01480
H 0.10600 0.00000 0.32100 0.76070 0.01480

loop_
_cod_related_entry_id
_cod_related_entry_database
_cod_related_entry_code
1 AMCSD 0004525
